data_4079521
loop_
_publ_author_name
'Wong, Chin Min'
'Vuong, Khuong Q.'
'Gatus, Mark R. D.'
'Hua, Carol'
'Bhadbhade, Mohan'
'Messerle, Barbara A.'

_publ_section_title
;
 Catalyzed Tandem C--N/C--C Bond Formation for the Synthesis of Tricyclic
 Indoles using Ir(III) Pyrazolyl-1,2,3-Triazolyl Complexes
;
_journal_issue 21
_journal_name_full Organometallics
_journal_page_first 7500
_journal_paper_doi 10.1021/om300792b
_journal_volume 31
_journal_year 2012
_chemical_formula_moiety '(C32 H12 B F23.97), (C23 H28 Cl Ir N5), 0.5(C H2 Cl2)'
_chemical_formula_sum 'C55.5 H41 B Cl2 F24 Ir N5'
_chemical_formula_weight 1507.84
_chemical_name_systematic
; 
 ? 
;
_space_group_IT_number 2
_symmetry_cell_setting triclinic
_symmetry_space_group_name_Hall '-P 1'
_symmetry_space_group_name_H-M 'P -1'
_atom_sites_solution_hydrogens geom
_atom_sites_solution_primary direct
_atom_sites_solution_secondary difmap
_audit_creation_method SHELXL-97
_cell_angle_alpha 117.541(2)
_cell_angle_beta 96.775(2)
_cell_angle_gamma 101.575(2)
_cell_formula_units_Z 2
_cell_length_a 12.5013(14)
_cell_length_b 16.3750(8)
_cell_length_c 16.9370(8)
_cell_measurement_reflns_used 9611
_cell_measurement_temperature 151(2)
_cell_measurement_theta_max 30.47
_cell_measurement_theta_min 2.30
_cell_volume 2921.8(4)
_computing_cell_refinement '<i>APEX2 </i>(Bruker, 2007)'
_computing_data_collection '<i>APEX2 </i>(Bruker, 2007)'
_computing_data_reduction '<i>APEX2 </i>(Bruker, 2007)'
_computing_molecular_graphics '<i>SHELXTL-Plus</i> (Sheldrick, 2008)'
_computing_structure_refinement '<i>SHELXL-97</i> (Sheldrick, 2008)'
_computing_structure_solution '<i>SHELXS-97</i> (Sheldrick, 2008)'
_diffrn_ambient_temperature 151(2)
_diffrn_measured_fraction_theta_full 0.983
_diffrn_measured_fraction_theta_max 0.983
_diffrn_measurement_device_type 'Bruker kappa APEXII CCD Diffractometer'
_diffrn_measurement_method '\f scans, and \w scans with \k offsets'
_diffrn_radiation_monochromator graphite
_diffrn_radiation_source 'fine-focus sealed tube'
_diffrn_radiation_type MoK\a
_diffrn_radiation_wavelength 0.71073
_diffrn_reflns_av_R_equivalents 0.0277
_diffrn_reflns_av_sigmaI/netI 0.0231
_diffrn_reflns_limit_h_max 14
_diffrn_reflns_limit_h_min -14
_diffrn_reflns_limit_k_max 15
_diffrn_reflns_limit_k_min -19
_diffrn_reflns_limit_l_max 20
_diffrn_reflns_limit_l_min -17
_diffrn_reflns_number 37589
_diffrn_reflns_theta_full 25.00
_diffrn_reflns_theta_max 25.00
_diffrn_reflns_theta_min 2.94
_exptl_absorpt_coefficient_mu 2.496
_exptl_absorpt_correction_T_max 0.6850
_exptl_absorpt_correction_T_min 0.4255
_exptl_absorpt_correction_type multi-scan
_exptl_absorpt_process_details 'SADABS (Bruker, 2001)'
_exptl_crystal_colour Yellow
_exptl_crystal_density_diffrn 1.714
_exptl_crystal_density_method 'not measured'
_exptl_crystal_description Blocks
_exptl_crystal_F_000 1482
_exptl_crystal_size_max 0.41
_exptl_crystal_size_mid 0.38
_exptl_crystal_size_min 0.16
_refine_diff_density_max 0.614
_refine_diff_density_min -0.865
_refine_diff_density_rms 0.063
_refine_ls_extinction_method none
_refine_ls_goodness_of_fit_ref 1.044
_refine_ls_hydrogen_treatment mixed
_refine_ls_matrix_type full
_refine_ls_number_parameters 876
_refine_ls_number_reflns 10113
_refine_ls_number_restraints 204
_refine_ls_restrained_S_all 1.045
_refine_ls_R_factor_all 0.0195
_refine_ls_R_factor_gt 0.0186
_refine_ls_shift/su_max 0.002
_refine_ls_shift/su_mean 0.000
_refine_ls_structure_factor_coef Fsqd
_refine_ls_weighting_details 'calc w=1/[\s^2^(Fo^2^)+(0.0191P)^2^+2.9979P] where P=(Fo^2^+2Fc^2^)/3'
_refine_ls_weighting_scheme calc
_refine_ls_wR_factor_gt 0.0467
_refine_ls_wR_factor_ref 0.0474
_reflns_number_gt 9804
_reflns_number_total 10113
_reflns_threshold_expression >2sigma(I)
_cod_data_source_file om300792b_si_003.cif
_cod_data_source_block carol4_p1bar
_cod_depositor_comments
;
The following automatic conversions were performed:

'_symmetry_cell_setting' value 'Triclinic' changed to 'triclinic'
according to /home/saulius/struct/CIF-dictionaries/cif_core.dic
dictionary named 'cif_core.dic' version 2.4.2 from
2011-04-26.

'_exptl_absorpt_correction_type' value 'Multi-scan'
changed to 'multi-scan' according to
/home/saulius/struct/CIF-dictionaries/cif_core.dic dictionary named
'cif_core.dic' version 2.4.2 from 2011-04-26.

Automatic conversion script
Id: cif_fix_values 1891 2012-01-12 08:04:46Z andrius 
;
_cod_original_cell_volume 2921.7(4)
_cod_original_sg_symbol_H-M P-1
_cod_original_formula_sum 'C55.50 H41 B Cl2 F24 Ir N5'
_cod_database_code 4079521

loop_
_symmetry_equiv_pos_as_xyz
'x, y, z'
'-x, -y, -z'

loop_
_atom_site_label
_atom_site_type_symbol
_atom_site_fract_x
_atom_site_fract_y
_atom_site_fract_z
_atom_site_U_iso_or_equiv
_atom_site_adp_type
_atom_site_occupancy
_atom_site_symmetry_multiplicity
_atom_site_calc_flag
_atom_site_refinement_flags
_atom_site_disorder_assembly
_atom_site_disorder_group
Ir1 Ir -0.126123(6) 0.836259(5) 0.621563(5) 0.01527(4) Uani 1 1 d . . .
N1 N -0.06006(16) 1.05833(13) 0.74733(12) 0.0213(4) Uani 1 1 d . . .
N2 N -0.14438(15) 0.97399(13) 0.70525(13) 0.0203(4) Uani 1 1 d . . .
C3 C -0.2381(2) 0.99839(18) 0.72345(17) 0.0281(5) Uani 1 1 d . . .
H3 H -0.3110 0.9542 0.7022 0.034 Uiso 1 1 calc R . .
C4 C -0.2137(2) 1.09760(19) 0.77790(19) 0.0343(6) Uani 1 1 d . . .
H4 H -0.2650 1.1331 0.8010 0.041 Uiso 1 1 calc R . .
C5 C -0.1005(2) 1.13339(17) 0.79132(17) 0.0297(6) Uani 1 1 d . . .
H5 H -0.0579 1.1993 0.8255 0.036 Uiso 1 1 calc R . .
C1A C 0.05623(19) 1.05862(16) 0.74457(15) 0.0226(5) Uani 1 1 d . . .
H1A1 H 0.0827 1.0294 0.7800 0.027 Uiso 1 1 calc R . .
H2A1 H 0.1044 1.1259 0.7739 0.027 Uiso 1 1 calc R . .
N1' N 0.11140(15) 0.94332(13) 0.51805(13) 0.0198(4) Uani 1 1 d . . .
N2' N 0.02746(15) 0.87437(13) 0.51175(12) 0.0190(4) Uani 1 1 d . . .
N3' N 0.00091(15) 0.91195(12) 0.59139(12) 0.0172(4) Uani 1 1 d . . .
C4' C 0.06774(18) 1.00395(15) 0.64825(15) 0.0191(4) Uani 1 1 d . . .
C5' C 0.13885(19) 1.02445(16) 0.60048(16) 0.0229(5) Uani 1 1 d . . .
H6A H 0.1953 1.0830 0.6208 0.027 Uiso 1 1 calc R . .
C6' C 0.1683(2) 0.92089(16) 0.44204(16) 0.0229(5) Uani 1 1 d . . .
H16' H 0.1977 0.9800 0.4392 0.028 Uiso 1 1 calc R . .
H26' H 0.1131 0.8732 0.3832 0.028 Uiso 1 1 calc R . .
C7' C 0.26395(19) 0.88117(16) 0.45453(15) 0.0216(5) Uani 1 1 d . . .
C8' C 0.2499(2) 0.78321(18) 0.40772(18) 0.0297(5) Uani 1 1 d . . .
H8' H 0.1794 0.7404 0.3674 0.036 Uiso 1 1 calc R . .
C9' C 0.3378(2) 0.7470(2) 0.4192(2) 0.0365(6) Uani 1 1 d . . .
H9' H 0.3272 0.6795 0.3868 0.044 Uiso 1 1 calc R . .
C10' C 0.4402(2) 0.8082(2) 0.4773(2) 0.0373(6) Uani 1 1 d . . .
H10' H 0.5010 0.7833 0.4841 0.045 Uiso 1 1 calc R . .
C11' C 0.4545(2) 0.9060(2) 0.52569(19) 0.0379(6) Uani 1 1 d . . .
H11' H 0.5248 0.9483 0.5669 0.046 Uiso 1 1 calc R . .
C12' C 0.3672(2) 0.94270(19) 0.51463(17) 0.0315(6) Uani 1 1 d . . .
H12' H 0.3776 1.0101 0.5481 0.038 Uiso 1 1 calc R . .
C1B C -0.23017(19) 0.70722(16) 0.61123(17) 0.0249(5) Uani 1 1 d . . .
C2B C -0.1752(2) 0.77337(17) 0.70437(17) 0.0253(5) Uani 1 1 d . . .
C3B C -0.0546(2) 0.79362(16) 0.71369(16) 0.0238(5) Uani 1 1 d . . .
C4B C -0.03816(19) 0.73601(16) 0.62355(16) 0.0222(5) Uani 1 1 d . . .
C5B C -0.1451(2) 0.68519(15) 0.56000(16) 0.0232(5) Uani 1 1 d . . .
C6B C -0.3554(2) 0.6645(2) 0.5714(2) 0.0450(7) Uani 1 1 d . . .
H6B1 H -0.3789 0.6004 0.5648 0.068 Uiso 1 1 calc R . .
H6B2 H -0.3741 0.6592 0.5111 0.068 Uiso 1 1 calc R . .
H6B3 H -0.3945 0.7060 0.6124 0.068 Uiso 1 1 calc R . .
C7B C -0.2313(3) 0.8158(2) 0.7813(2) 0.0451(7) Uani 1 1 d . . .
H7B1 H -0.3033 0.8213 0.7576 0.068 Uiso 1 1 calc R . .
H7B2 H -0.1827 0.8798 0.8284 0.068 Uiso 1 1 calc R . .
H7B3 H -0.2447 0.7741 0.8081 0.068 Uiso 1 1 calc R . .
C8B C 0.0349(3) 0.8522(2) 0.80103(19) 0.0402(7) Uani 1 1 d . . .
H8B1 H 0.0094 0.9038 0.8457 0.060 Uiso 1 1 calc R . .
H8B2 H 0.1037 0.8803 0.7891 0.060 Uiso 1 1 calc R . .
H8B3 H 0.0502 0.8109 0.8257 0.060 Uiso 1 1 calc R . .
C9B C 0.0736(2) 0.7323(2) 0.6014(2) 0.0385(7) Uani 1 1 d . . .
H9B1 H 0.0977 0.6835 0.6109 0.058 Uiso 1 1 calc R . .
H9B2 H 0.1291 0.7953 0.6415 0.058 Uiso 1 1 calc R . .
H9B3 H 0.0673 0.7157 0.5372 0.058 Uiso 1 1 calc R . .
C10B C -0.1661(3) 0.61482(19) 0.45957(18) 0.0416(7) Uani 1 1 d . . .
H10B H -0.1016 0.6317 0.4367 0.062 Uiso 1 1 calc R . .
H10C H -0.2340 0.6170 0.4261 0.062 Uiso 1 1 calc R . .
H10D H -0.1765 0.5498 0.4503 0.062 Uiso 1 1 calc R . .
Cl1A Cl -0.25467(5) 0.82954(4) 0.50036(4) 0.02473(12) Uani 1 1 d . . .
B1C B 0.7525(2) 0.32304(17) 0.10332(17) 0.0170(5) Uani 1 1 d . . .
C11C C 0.71695(18) 0.30314(15) -0.00160(15) 0.0173(4) Uani 1 1 d . . .
C12C C 0.61218(18) 0.24412(15) -0.06211(15) 0.0199(5) Uani 1 1 d . . .
H12C H 0.5617 0.2070 -0.0450 0.024 Uiso 1 1 calc R . .
C13C C 0.57967(19) 0.23817(16) -0.14674(16) 0.0225(5) Uani 1 1 d . . .
C14C C 0.6499(2) 0.29181(16) -0.17417(16) 0.0239(5) Uani 1 1 d . . .
H14C H 0.6275 0.2881 -0.2316 0.029 Uiso 1 1 calc R . .
C15C C 0.75391(19) 0.35110(16) -0.11503(15) 0.0214(5) Uani 1 1 d . . .
C16C C 0.78668(19) 0.35575(15) -0.03154(15) 0.0198(5) Uani 1 1 d . . .
H16C H 0.8591 0.3961 0.0068 0.024 Uiso 1 1 calc R . .
C17C C 0.4695(2) 0.1693(2) -0.21001(18) 0.0360(6) Uani 1 1 d . . .
C18C C 0.8351(2) 0.41056(19) -0.14012(18) 0.0329(6) Uani 1 1 d . . .
F1C F 0.38706(15) 0.16671(18) -0.16769(13) 0.0750(7) Uani 1 1 d . . .
F2C F 0.47480(19) 0.07865(13) -0.25224(15) 0.0776(7) Uani 1 1 d . . .
F3C F 0.43327(15) 0.18597(14) -0.27654(12) 0.0572(5) Uani 1 1 d . . .
F4C F 0.78819(15) 0.41914(13) -0.20912(12) 0.0495(4) Uani 1 1 d . . .
F5C F 0.91720(17) 0.37086(18) -0.16817(19) 0.0780(7) Uani 1 1 d . . .
F6C F 0.88610(19) 0.49793(13) -0.07101(12) 0.0695(6) Uani 1 1 d . . .
C21C C 0.88859(18) 0.34302(14) 0.13610(15) 0.0176(4) Uani 1 1 d . . .
C22C C 0.95071(18) 0.29522(16) 0.07544(15) 0.0194(4) Uani 1 1 d . . .
H22C H 0.9137 0.2522 0.0126 0.023 Uiso 1 1 calc R . .
C23C C 1.06515(19) 0.30875(16) 0.10426(16) 0.0211(5) Uani 1 1 d . . .
C24C C 1.12259(19) 0.37073(16) 0.19513(16) 0.0220(5) Uani 1 1 d . . .
H24C H 1.2009 0.3809 0.2147 0.026 Uiso 1 1 calc R . .
C25C C 1.06215(19) 0.41747(16) 0.25661(16) 0.0212(5) Uani 1 1 d . . .
C26C C 0.94785(18) 0.40354(15) 0.22765(15) 0.0194(4) Uani 1 1 d . . .
H26C H 0.9088 0.4363 0.2716 0.023 Uiso 1 1 calc R . .
C27C C 1.1244(2) 0.2554(2) 0.03362(18) 0.0307(6) Uani 1 1 d . . .
C28C C 1.1188(2) 0.48825(17) 0.35512(17) 0.0266(5) Uani 1 1 d . . .
F7C F 1.07628(15) 0.15992(12) -0.01055(13) 0.0550(5) Uani 1 1 d . . .
F8C F 1.12112(15) 0.27881(15) -0.03226(11) 0.0517(5) Uani 1 1 d . . .
F9C F 1.23213(13) 0.26980(13) 0.06798(11) 0.0453(4) Uani 1 1 d . . .
F10C F 1.22485(13) 0.48905(13) 0.37872(11) 0.0500(4) Uani 1 1 d . . .
F11C F 1.12112(14) 0.57845(10) 0.37667(10) 0.0393(4) Uani 1 1 d . . .
F12C F 1.06508(13) 0.47177(11) 0.41286(10) 0.0379(4) Uani 1 1 d . . .
C31C C 0.71560(18) 0.42023(15) 0.16404(14) 0.0176(4) Uani 1 1 d . . .
C32C C 0.78324(18) 0.51019(15) 0.18465(14) 0.0188(4) Uani 1 1 d . . .
H32C H 0.8535 0.5143 0.1684 0.023 Uiso 1 1 calc R . .
C33C C 0.75122(19) 0.59344(15) 0.22796(15) 0.0205(5) Uani 1 1 d . . .
C34C C 0.6512(2) 0.59204(16) 0.25498(16) 0.0238(5) Uani 1 1 d . . .
H34C H 0.6301 0.6494 0.2857 0.029 Uiso 1 1 calc R . .
C35C C 0.58245(19) 0.50371(17) 0.23559(16) 0.0230(5) Uani 1 1 d . A .
C36C C 0.61321(18) 0.41981(16) 0.18957(15) 0.0203(5) Uani 1 1 d . . .
H36C H 0.5629 0.3602 0.1750 0.024 Uiso 1 1 calc R . .
C37C C 0.8282(2) 0.68537(17) 0.24497(17) 0.0299(6) Uani 1 1 d . . .
C38C C 0.4746(2) 0.50003(19) 0.2658(2) 0.0378(6) Uani 1 1 d DU . .
F13C F 0.86558(15) 0.67763(11) 0.17211(11) 0.0462(4) Uani 1 1 d . . .
F14C F 0.92068(17) 0.71777(14) 0.31041(14) 0.0723(7) Uani 1 1 d . . .
F15C F 0.78038(19) 0.75617(12) 0.26894(18) 0.0757(7) Uani 1 1 d . . .
F16A F 0.4163(15) 0.4116(9) 0.2445(13) 0.039(4) Uani 0.33 1 d PDU A 1
F17A F 0.4898(15) 0.5526(15) 0.3554(7) 0.069(6) Uani 0.33 1 d PDU A 1
F18A F 0.4026(12) 0.5295(13) 0.2276(13) 0.062(4) Uani 0.33 1 d PDU A 1
F16B F 0.3947(10) 0.4234(11) 0.2099(10) 0.077(5) Uani 0.33 1 d PDU A 2
F17B F 0.4930(10) 0.4945(17) 0.3446(10) 0.075(3) Uani 0.33 1 d PDU A 2
F18B F 0.4445(14) 0.5774(11) 0.2902(19) 0.087(5) Uani 0.33 1 d PDU A 2
F16C F 0.438(2) 0.4294(12) 0.2799(15) 0.061(6) Uani 0.33 1 d PU A 3
F17C F 0.4765(18) 0.5801(12) 0.3379(14) 0.071(7) Uani 0.33 1 d PU A 3
F18C F 0.3870(14) 0.4856(15) 0.1966(11) 0.066(4) Uani 0.33 1 d PU A 3
C41C C 0.69816(17) 0.23147(15) 0.11592(15) 0.0175(4) Uani 1 1 d . . .
C42C C 0.67213(18) 0.24237(16) 0.19791(15) 0.0200(5) Uani 1 1 d . . .
H42C H 0.6772 0.3049 0.2456 0.024 Uiso 1 1 calc R . .
C43C C 0.63916(19) 0.16450(17) 0.21148(16) 0.0236(5) Uani 1 1 d . . .
C44C C 0.63337(19) 0.07223(17) 0.14464(17) 0.0253(5) Uani 1 1 d . . .
H44C H 0.6113 0.0191 0.1541 0.030 Uiso 1 1 calc R . .
C45C C 0.66071(19) 0.05998(16) 0.06377(17) 0.0233(5) Uani 1 1 d . . .
C46C C 0.69150(18) 0.13768(16) 0.04964(15) 0.0197(4) Uani 1 1 d . . .
H46C H 0.7086 0.1267 -0.0070 0.024 Uiso 1 1 calc R . .
C47C C 0.6091(2) 0.1782(2) 0.29875(18) 0.0329(6) Uani 1 1 d . . .
C48C C 0.6650(2) -0.03677(18) -0.00662(19) 0.0325(6) Uani 1 1 d . . .
F19C F 0.6395(2) 0.26912(14) 0.36502(13) 0.0740(7) Uani 1 1 d . . .
F20C F 0.65981(15) 0.13359(15) 0.33394(12) 0.0530(5) Uani 1 1 d . . .
F21C F 0.49985(14) 0.14114(18) 0.28710(13) 0.0677(6) Uani 1 1 d . . .
F22C F 0.5970(2) -0.10905(12) -0.00470(16) 0.0727(7) Uani 1 1 d . . .
F23C F 0.76789(15) -0.04570(13) 0.00173(14) 0.0634(6) Uani 1 1 d . . .
F24C F 0.63370(16) -0.05425(12) -0.09262(11) 0.0520(5) Uani 1 1 d . . .
C1D C 0.4681(9) 0.5320(8) 0.0114(5) 0.070(2) Uani 0.50 1 d PDU . .
H1D H 0.410(4) 0.553(4) -0.023(3) 0.060 Uiso 0.50 1 d PD . .
H2D H 0.443(5) 0.543(5) 0.074(3) 0.060 Uiso 0.50 1 d PD . .
Cl1D Cl 0.6049(3) 0.5573(5) -0.0008(3) 0.1397(18) Uani 0.50 1 d PU . .
Cl2D Cl 0.5765(4) 0.5978(2) 0.0275(2) 0.1006(13) Uani 0.50 1 d PU . .

loop_
_atom_site_aniso_label
_atom_site_aniso_U_11
_atom_site_aniso_U_22
_atom_site_aniso_U_33
_atom_site_aniso_U_23
_atom_site_aniso_U_13
_atom_site_aniso_U_12
Ir1 0.01552(5) 0.01487(5) 0.01955(5) 0.01104(4) 0.00574(3) 0.00561(3)
N1 0.0276(10) 0.0168(9) 0.0192(9) 0.0076(8) 0.0086(8) 0.0074(8)
N2 0.0217(10) 0.0180(9) 0.0253(10) 0.0125(8) 0.0095(8) 0.0075(8)
C3 0.0276(13) 0.0317(13) 0.0356(14) 0.0204(12) 0.0152(11) 0.0163(11)
C4 0.0431(16) 0.0336(14) 0.0394(15) 0.0198(12) 0.0229(12) 0.0260(12)
C5 0.0451(15) 0.0211(12) 0.0269(13) 0.0110(10) 0.0165(11) 0.0161(11)
C1A 0.0241(12) 0.0191(11) 0.0210(11) 0.0084(10) 0.0056(9) 0.0032(9)
N1' 0.0230(10) 0.0169(9) 0.0233(10) 0.0119(8) 0.0100(8) 0.0058(8)
N2' 0.0209(9) 0.0176(9) 0.0199(9) 0.0099(8) 0.0077(8) 0.0055(8)
N3' 0.0193(9) 0.0154(9) 0.0195(9) 0.0098(8) 0.0062(7) 0.0065(7)
C4' 0.0192(11) 0.0144(10) 0.0225(11) 0.0085(9) 0.0053(9) 0.0042(9)
C5' 0.0247(12) 0.0143(10) 0.0260(12) 0.0077(10) 0.0088(10) 0.0028(9)
C6' 0.0307(13) 0.0221(11) 0.0240(12) 0.0151(10) 0.0149(10) 0.0098(10)
C7' 0.0239(12) 0.0257(12) 0.0219(11) 0.0156(10) 0.0127(9) 0.0068(9)
C8' 0.0253(13) 0.0257(12) 0.0350(14) 0.0125(11) 0.0091(11) 0.0068(10)
C9' 0.0365(15) 0.0322(14) 0.0478(16) 0.0206(13) 0.0183(13) 0.0176(12)
C10' 0.0298(14) 0.0576(18) 0.0467(16) 0.0375(15) 0.0201(12) 0.0220(13)
C11' 0.0229(13) 0.0542(18) 0.0378(15) 0.0290(14) 0.0027(11) 0.0009(12)
C12' 0.0326(14) 0.0283(13) 0.0300(13) 0.0145(11) 0.0079(11) 0.0019(11)
C1B 0.0219(12) 0.0225(11) 0.0402(14) 0.0239(11) 0.0075(10) 0.0051(9)
C2B 0.0326(13) 0.0264(12) 0.0345(13) 0.0246(11) 0.0168(11) 0.0153(10)
C3B 0.0288(12) 0.0213(11) 0.0282(12) 0.0175(10) 0.0057(10) 0.0090(10)
C4B 0.0263(12) 0.0200(11) 0.0327(13) 0.0200(10) 0.0108(10) 0.0124(9)
C5B 0.0305(13) 0.0139(10) 0.0268(12) 0.0118(10) 0.0041(10) 0.0074(9)
C6B 0.0238(14) 0.0407(16) 0.077(2) 0.0409(17) 0.0025(14) -0.0005(12)
C7B 0.064(2) 0.0586(19) 0.0490(18) 0.0416(16) 0.0388(16) 0.0386(16)
C8B 0.0499(17) 0.0348(15) 0.0322(14) 0.0206(13) -0.0093(12) 0.0063(13)
C9B 0.0302(14) 0.0440(16) 0.0626(19) 0.0365(15) 0.0216(13) 0.0227(12)
C10B 0.069(2) 0.0229(13) 0.0296(14) 0.0109(12) 0.0046(13) 0.0168(13)
Cl1A 0.0225(3) 0.0257(3) 0.0293(3) 0.0185(2) 0.0002(2) 0.0049(2)
B1C 0.0181(12) 0.0162(11) 0.0193(12) 0.0100(10) 0.0065(10) 0.0062(10)
C11C 0.0211(11) 0.0140(10) 0.0214(11) 0.0100(9) 0.0083(9) 0.0093(9)
C12C 0.0217(11) 0.0170(10) 0.0243(11) 0.0117(9) 0.0081(9) 0.0075(9)
C13C 0.0253(12) 0.0186(11) 0.0244(12) 0.0110(10) 0.0048(9) 0.0079(9)
C14C 0.0337(13) 0.0226(11) 0.0209(11) 0.0129(10) 0.0080(10) 0.0133(10)
C15C 0.0276(12) 0.0190(11) 0.0250(12) 0.0140(10) 0.0111(10) 0.0109(9)
C16C 0.0215(11) 0.0173(10) 0.0231(11) 0.0109(9) 0.0066(9) 0.0080(9)
C17C 0.0361(15) 0.0355(15) 0.0325(14) 0.0196(12) -0.0015(12) 0.0018(12)
C18C 0.0371(15) 0.0358(14) 0.0367(15) 0.0266(13) 0.0107(12) 0.0098(12)
F1C 0.0315(10) 0.1137(18) 0.0521(12) 0.0384(12) -0.0040(8) -0.0189(10)
F2C 0.0797(15) 0.0276(9) 0.0766(14) 0.0059(10) -0.0309(12) -0.0026(9)
F3C 0.0473(10) 0.0662(12) 0.0523(11) 0.0414(10) -0.0189(8) -0.0072(9)
F4C 0.0569(11) 0.0591(11) 0.0484(10) 0.0456(9) 0.0078(8) 0.0039(9)
F5C 0.0602(13) 0.1097(18) 0.141(2) 0.1037(18) 0.0694(14) 0.0497(13)
F6C 0.0963(16) 0.0448(11) 0.0443(10) 0.0257(9) 0.0061(10) -0.0283(10)
C21C 0.0196(11) 0.0159(10) 0.0249(11) 0.0147(9) 0.0085(9) 0.0070(9)
C22C 0.0227(11) 0.0202(11) 0.0224(11) 0.0148(10) 0.0080(9) 0.0084(9)
C23C 0.0229(11) 0.0241(11) 0.0291(12) 0.0200(10) 0.0123(10) 0.0122(9)
C24C 0.0179(11) 0.0236(11) 0.0325(13) 0.0197(10) 0.0074(9) 0.0069(9)
C25C 0.0248(12) 0.0176(11) 0.0263(12) 0.0148(10) 0.0061(9) 0.0063(9)
C26C 0.0225(11) 0.0188(11) 0.0229(11) 0.0131(9) 0.0091(9) 0.0093(9)
C27C 0.0272(13) 0.0425(15) 0.0343(14) 0.0235(13) 0.0144(11) 0.0189(11)
C28C 0.0263(13) 0.0220(12) 0.0311(13) 0.0138(11) 0.0032(10) 0.0071(10)
F7C 0.0536(11) 0.0374(9) 0.0665(12) 0.0116(9) 0.0313(9) 0.0249(8)
F8C 0.0603(11) 0.0875(13) 0.0439(10) 0.0467(10) 0.0345(9) 0.0467(10)
F9C 0.0287(8) 0.0752(12) 0.0433(9) 0.0301(9) 0.0187(7) 0.0309(8)
F10C 0.0297(8) 0.0542(10) 0.0425(9) 0.0086(8) -0.0086(7) 0.0144(8)
F11C 0.0556(10) 0.0180(7) 0.0365(8) 0.0116(6) 0.0034(7) 0.0046(7)
F12C 0.0512(9) 0.0349(8) 0.0250(7) 0.0172(7) 0.0041(7) 0.0044(7)
C31C 0.0192(11) 0.0179(10) 0.0168(10) 0.0096(9) 0.0032(8) 0.0062(9)
C32C 0.0192(11) 0.0200(11) 0.0192(11) 0.0110(9) 0.0053(9) 0.0065(9)
C33C 0.0253(12) 0.0175(11) 0.0182(11) 0.0093(9) 0.0034(9) 0.0056(9)
C34C 0.0284(12) 0.0192(11) 0.0239(12) 0.0086(10) 0.0068(10) 0.0125(10)
C35C 0.0187(11) 0.0250(12) 0.0248(12) 0.0106(10) 0.0054(9) 0.0099(9)
C36C 0.0165(11) 0.0190(11) 0.0246(12) 0.0112(10) 0.0034(9) 0.0041(9)
C37C 0.0382(14) 0.0178(11) 0.0296(13) 0.0092(10) 0.0113(11) 0.0052(10)
C38C 0.0270(14) 0.0327(14) 0.0502(17) 0.0145(13) 0.0167(12) 0.0133(12)
F13C 0.0652(11) 0.0308(8) 0.0428(9) 0.0211(7) 0.0235(8) 0.0016(8)
F14C 0.0677(13) 0.0574(12) 0.0574(12) 0.0326(10) -0.0266(10) -0.0368(10)
F15C 0.0869(15) 0.0223(8) 0.132(2) 0.0362(11) 0.0684(15) 0.0261(9)
F16A 0.016(6) 0.034(4) 0.055(11) 0.013(6) 0.014(7) 0.005(3)
F17A 0.041(7) 0.073(12) 0.041(4) -0.012(7) 0.024(4) 0.004(10)
F18A 0.025(8) 0.073(10) 0.117(13) 0.062(9) 0.021(8) 0.030(9)
F16B 0.017(5) 0.082(8) 0.065(7) -0.008(5) 0.011(5) -0.004(5)
F17B 0.050(5) 0.127(11) 0.059(6) 0.050(7) 0.036(5) 0.024(8)
F18B 0.040(10) 0.064(7) 0.178(18) 0.058(9) 0.059(10) 0.042(7)
F16C 0.062(15) 0.067(10) 0.100(17) 0.060(11) 0.063(11) 0.038(9)
F17C 0.036(9) 0.048(7) 0.093(11) -0.001(7) 0.036(8) 0.021(5)
F18C 0.021(4) 0.098(12) 0.093(8) 0.058(9) 0.011(5) 0.016(8)
C41C 0.0143(10) 0.0199(11) 0.0225(11) 0.0128(9) 0.0055(8) 0.0070(8)
C42C 0.0202(11) 0.0207(11) 0.0222(11) 0.0119(10) 0.0068(9) 0.0078(9)
C43C 0.0208(11) 0.0301(12) 0.0286(12) 0.0200(11) 0.0093(10) 0.0094(10)
C44C 0.0237(12) 0.0244(12) 0.0387(14) 0.0234(11) 0.0110(10) 0.0071(10)
C45C 0.0193(11) 0.0203(11) 0.0330(13) 0.0144(10) 0.0078(10) 0.0072(9)
C46C 0.0195(11) 0.0211(11) 0.0222(11) 0.0125(10) 0.0079(9) 0.0076(9)
C47C 0.0360(14) 0.0398(15) 0.0371(15) 0.0284(13) 0.0174(12) 0.0116(12)
C48C 0.0317(14) 0.0230(12) 0.0432(16) 0.0159(12) 0.0120(12) 0.0090(11)
F19C 0.139(2) 0.0482(11) 0.0412(10) 0.0228(9) 0.0513(12) 0.0226(12)
F20C 0.0535(11) 0.0852(13) 0.0523(11) 0.0551(11) 0.0217(9) 0.0266(10)
F21C 0.0295(9) 0.137(2) 0.0575(12) 0.0649(13) 0.0222(8) 0.0184(11)
F22C 0.1034(17) 0.0199(8) 0.0901(15) 0.0214(9) 0.0510(13) 0.0080(9)
F23C 0.0474(11) 0.0454(10) 0.0704(13) 0.0028(9) 0.0004(9) 0.0337(9)
F24C 0.0688(12) 0.0365(9) 0.0363(9) 0.0045(8) 0.0075(8) 0.0243(9)
C1D 0.080(5) 0.095(6) 0.056(4) 0.036(4) 0.021(4) 0.070(4)
Cl1D 0.077(2) 0.212(6) 0.106(3) 0.067(4) 0.0165(19) 0.028(3)
Cl2D 0.139(4) 0.0742(17) 0.079(2) 0.0292(15) 0.0038(19) 0.0490(18)

loop_
_atom_type_symbol
_atom_type_description
_atom_type_scat_dispersion_real
_atom_type_scat_dispersion_imag
_atom_type_scat_source
C C 0.0033 0.0016 'International Tables Vol C Tables 4.2.6.8 and 6.1.1.4'
H H 0.0000 0.0000 'International Tables Vol C Tables 4.2.6.8 and 6.1.1.4'
N N 0.0061 0.0033 'International Tables Vol C Tables 4.2.6.8 and 6.1.1.4'
Cl Cl 0.1484 0.1585 'International Tables Vol C Tables 4.2.6.8 and 6.1.1.4'
Ir Ir -1.4442 7.9887 'International Tables Vol C Tables 4.2.6.8 and 6.1.1.4'
F F 0.0171 0.0103 'International Tables Vol C Tables 4.2.6.8 and 6.1.1.4'
B B 0.0013 0.0007 'International Tables Vol C Tables 4.2.6.8 and 6.1.1.4'

loop_
_geom_angle_atom_site_label_1
_geom_angle_atom_site_label_2
_geom_angle_atom_site_label_3
_geom_angle
_geom_angle_site_symmetry_1
_geom_angle_site_symmetry_3
N3' Ir1 N2 83.62(7) . .
N3' Ir1 C5B 114.87(8) . .
N2 Ir1 C5B 161.26(8) . .
N3' Ir1 C3B 110.13(8) . .
N2 Ir1 C3B 106.30(8) . .
C5B Ir1 C3B 65.69(9) . .
N3' Ir1 C4B 95.16(8) . .
N2 Ir1 C4B 142.36(8) . .
C5B Ir1 C4B 38.62(9) . .
C3B Ir1 C4B 39.05(9) . .
N3' Ir1 C1B 154.12(8) . .
N2 Ir1 C1B 122.26(8) . .
C5B Ir1 C1B 39.29(9) . .
C3B Ir1 C1B 65.16(9) . .
C4B Ir1 C1B 64.73(9) . .
N3' Ir1 C2B 148.56(8) . .
N2 Ir1 C2B 97.67(8) . .
C5B Ir1 C2B 65.15(9) . .
C3B Ir1 C2B 39.22(9) . .
C4B Ir1 C2B 64.86(9) . .
C1B Ir1 C2B 38.11(9) . .
N3' Ir1 Cl1A 87.31(5) . .
N2 Ir1 Cl1A 85.96(5) . .
C5B Ir1 Cl1A 97.45(6) . .
C3B Ir1 Cl1A 159.37(6) . .
C4B Ir1 Cl1A 131.65(7) . .
C1B Ir1 Cl1A 94.32(7) . .
C2B Ir1 Cl1A 124.13(7) . .
C5 N1 N2 110.60(19) . .
C5 N1 C1A 128.7(2) . .
N2 N1 C1A 120.67(17) . .
C3 N2 N1 105.67(18) . .
C3 N2 Ir1 128.89(16) . .
N1 N2 Ir1 125.32(14) . .
N2 C3 C4 110.4(2) . .
N2 C3 H3 124.8 . .
C4 C3 H3 124.8 . .
C5 C4 C3 105.7(2) . .
C5 C4 H4 127.2 . .
C3 C4 H4 127.2 . .
N1 C5 C4 107.6(2) . .
N1 C5 H5 126.2 . .
C4 C5 H5 126.2 . .
N1 C1A C4' 111.69(18) . .
N1 C1A H1A1 109.3 . .
C4' C1A H1A1 109.3 . .
N1 C1A H2A1 109.3 . .
C4' C1A H2A1 109.3 . .
H1A1 C1A H2A1 107.9 . .
N2' N1' C5' 112.23(18) . .
N2' N1' C6' 118.90(17) . .
C5' N1' C6' 128.58(19) . .
N3' N2' N1' 105.27(16) . .
N2' N3' C4' 110.83(17) . .
N2' N3' Ir1 122.54(13) . .
C4' N3' Ir1 126.63(14) . .
N3' C4' C5' 106.80(19) . .
N3' C4' C1A 119.79(19) . .
C5' C4' C1A 133.3(2) . .
N1' C5' C4' 104.87(19) . .
N1' C5' H6A 127.6 . .
C4' C5' H6A 127.6 . .
N1' C6' C7' 111.33(18) . .
N1' C6' H16' 109.4 . .
C7' C6' H16' 109.4 . .
N1' C6' H26' 109.4 . .
C7' C6' H26' 109.4 . .
H16' C6' H26' 108.0 . .
C8' C7' C12' 119.0(2) . .
C8' C7' C6' 120.6(2) . .
C12' C7' C6' 120.4(2) . .
C7' C8' C9' 120.5(2) . .
C7' C8' H8' 119.7 . .
C9' C8' H8' 119.7 . .
C10' C9' C8' 120.3(3) . .
C10' C9' H9' 119.9 . .
C8' C9' H9' 119.9 . .
C9' C10' C11' 119.7(2) . .
C9' C10' H10' 120.2 . .
C11' C10' H10' 120.2 . .
C10' C11' C12' 120.4(2) . .
C10' C11' H11' 119.8 . .
C12' C11' H11' 119.8 . .
C11' C12' C7' 120.1(2) . .
C11' C12' H12' 119.9 . .
C7' C12' H12' 119.9 . .
C2B C1B C5B 108.2(2) . .
C2B C1B C6B 126.5(2) . .
C5B C1B C6B 125.3(2) . .
C2B C1B Ir1 70.95(13) . .
C5B C1B Ir1 69.45(12) . .
C6B C1B Ir1 126.40(17) . .
C1B C2B C3B 108.7(2) . .
C1B C2B C7B 126.1(2) . .
C3B C2B C7B 125.3(2) . .
C1B C2B Ir1 70.94(13) . .
C3B C2B Ir1 70.06(12) . .
C7B C2B Ir1 125.00(17) . .
C4B C3B C2B 106.6(2) . .
C4B C3B C8B 126.2(2) . .
C2B C3B C8B 126.7(2) . .
C4B C3B Ir1 70.66(13) . .
C2B C3B Ir1 70.73(13) . .
C8B C3B Ir1 129.52(17) . .
C5B C4B C3B 108.8(2) . .
C5B C4B C9B 126.1(2) . .
C3B C4B C9B 125.1(2) . .
C5B C4B Ir1 69.91(12) . .
C3B C4B Ir1 70.29(12) . .
C9B C4B Ir1 125.07(16) . .
C4B C5B C1B 107.6(2) . .
C4B C5B C10B 126.1(2) . .
C1B C5B C10B 126.1(2) . .
C4B C5B Ir1 71.47(12) . .
C1B C5B Ir1 71.26(12) . .
C10B C5B Ir1 126.71(17) . .
C1B C6B H6B1 109.5 . .
C1B C6B H6B2 109.5 . .
H6B1 C6B H6B2 109.5 . .
C1B C6B H6B3 109.5 . .
H6B1 C6B H6B3 109.5 . .
H6B2 C6B H6B3 109.5 . .
C2B C7B H7B1 109.5 . .
C2B C7B H7B2 109.5 . .
H7B1 C7B H7B2 109.5 . .
C2B C7B H7B3 109.5 . .
H7B1 C7B H7B3 109.5 . .
H7B2 C7B H7B3 109.5 . .
C3B C8B H8B1 109.5 . .
C3B C8B H8B2 109.5 . .
H8B1 C8B H8B2 109.5 . .
C3B C8B H8B3 109.5 . .
H8B1 C8B H8B3 109.5 . .
H8B2 C8B H8B3 109.5 . .
C4B C9B H9B1 109.5 . .
C4B C9B H9B2 109.5 . .
H9B1 C9B H9B2 109.5 . .
C4B C9B H9B3 109.5 . .
H9B1 C9B H9B3 109.5 . .
H9B2 C9B H9B3 109.5 . .
C5B C10B H10B 109.5 . .
C5B C10B H10C 109.5 . .
H10B C10B H10C 109.5 . .
C5B C10B H10D 109.5 . .
H10B C10B H10D 109.5 . .
H10C C10B H10D 109.5 . .
C41C B1C C11C 114.19(18) . .
C41C B1C C21C 103.28(17) . .
C11C B1C C21C 111.16(17) . .
C41C B1C C31C 114.77(17) . .
C11C B1C C31C 103.10(17) . .
C21C B1C C31C 110.55(17) . .
C12C C11C C16C 115.7(2) . .
C12C C11C B1C 123.63(19) . .
C16C C11C B1C 120.18(19) . .
C13C C12C C11C 122.0(2) . .
C13C C12C H12C 119.0 . .
C11C C12C H12C 119.0 . .
C14C C13C C12C 121.1(2) . .
C14C C13C C17C 119.9(2) . .
C12C C13C C17C 118.9(2) . .
C13C C14C C15C 117.8(2) . .
C13C C14C H14C 121.1 . .
C15C C14C H14C 121.1 . .
C14C C15C C16C 120.9(2) . .
C14C C15C C18C 121.1(2) . .
C16C C15C C18C 118.0(2) . .
C15C C16C C11C 122.5(2) . .
C15C C16C H16C 118.8 . .
C11C C16C H16C 118.8 . .
F1C C17C F3C 106.9(2) . .
F1C C17C F2C 104.3(2) . .
F3C C17C F2C 105.7(2) . .
F1C C17C C13C 113.6(2) . .
F3C C17C C13C 113.9(2) . .
F2C C17C C13C 111.7(2) . .
F6C C18C F4C 107.5(2) . .
F6C C18C F5C 105.8(2) . .
F4C C18C F5C 104.8(2) . .
F6C C18C C15C 113.1(2) . .
F4C C18C C15C 113.4(2) . .
F5C C18C C15C 111.5(2) . .
C26C C21C C22C 115.8(2) . .
C26C C21C B1C 121.87(18) . .
C22C C21C B1C 122.13(19) . .
C23C C22C C21C 122.1(2) . .
C23C C22C H22C 118.9 . .
C21C C22C H22C 118.9 . .
C24C C23C C22C 121.0(2) . .
C24C C23C C27C 121.1(2) . .
C22C C23C C27C 118.0(2) . .
C23C C24C C25C 117.8(2) . .
C23C C24C H24C 121.1 . .
C25C C24C H24C 121.1 . .
C24C C25C C26C 121.0(2) . .
C24C C25C C28C 121.1(2) . .
C26C C25C C28C 117.8(2) . .
C25C C26C C21C 122.2(2) . .
C25C C26C H26C 118.9 . .
C21C C26C H26C 118.9 . .
F9C C27C F8C 106.9(2) . .
F9C C27C F7C 106.3(2) . .
F8C C27C F7C 105.0(2) . .
F9C C27C C23C 113.7(2) . .
F8C C27C C23C 112.3(2) . .
F7C C27C C23C 112.1(2) . .
F10C C28C F11C 106.97(19) . .
F10C C28C F12C 106.4(2) . .
F11C C28C F12C 104.73(19) . .
F10C C28C C25C 113.4(2) . .
F11C C28C C25C 112.1(2) . .
F12C C28C C25C 112.64(19) . .
C36C C31C C32C 115.58(19) . .
C36C C31C B1C 124.37(19) . .
C32C C31C B1C 119.68(19) . .
C33C C32C C31C 122.3(2) . .
C33C C32C H32C 118.9 . .
C31C C32C H32C 118.9 . .
C34C C33C C32C 121.3(2) . .
C34C C33C C37C 120.6(2) . .
C32C C33C C37C 118.1(2) . .
C33C C34C C35C 117.7(2) . .
C33C C34C H34C 121.2 . .
C35C C34C H34C 121.2 . .
C34C C35C C36C 120.9(2) . .
C34C C35C C38C 119.0(2) . .
C36C C35C C38C 120.1(2) . .
C35C C36C C31C 122.2(2) . .
C35C C36C H36C 118.9 . .
C31C C36C H36C 118.9 . .
F14C C37C F15C 106.6(2) . .
F14C C37C F13C 104.4(2) . .
F15C C37C F13C 105.6(2) . .
F14C C37C C33C 113.0(2) . .
F15C C37C C33C 113.2(2) . .
F13C C37C C33C 113.32(19) . .
F16B C38C F18B 112.9(9) . .
F16B C38C F16C 55.3(9) . .
F18B C38C F16C 129.2(12) . .
F16B C38C F17C 132.2(11) . .
F18B C38C F17C 37.5(8) . .
F16C C38C F17C 108.5(13) . .
F16B C38C F17A 127.4(10) . .
F18B C38C F17A 66.8(10) . .
F16C C38C F17A 83.4(11) . .
F17C C38C F17A 29.9(10) . .
F16B C38C F18A 75.3(8) . .
F18B C38C F18A 43.5(8) . .
F16C C38C F18A 120.5(11) . .
F17C C38C F18A 79.8(9) . .
F17A C38C F18A 106.6(9) . .
F16B C38C F16A 32.5(7) . .
F18B C38C F16A 130.7(11) . .
F16C C38C F16A 23.5(9) . .
F17C C38C F16A 125.5(12) . .
F17A C38C F16A 104.9(10) . .
F18A C38C F16A 104.4(9) . .
F16B C38C F17B 103.8(8) . .
F18B C38C F17B 104.1(9) . .
F16C C38C F17B 49.5(8) . .
F17C C38C F17B 68.4(9) . .
F17A C38C F17B 38.6(7) . .
F18A C38C F17B 135.7(9) . .
F16A C38C F17B 73.0(7) . .
F16B C38C F18C 51.0(8) . .
F18B C38C F18C 69.8(9) . .
F16C C38C F18C 103.3(10) . .
F17C C38C F18C 104.9(9) . .
F17A C38C F18C 127.9(10) . .
F18A C38C F18C 26.6(7) . .
F16A C38C F18C 82.7(9) . .
F17B C38C F18C 141.2(9) . .
F16B C38C C35C 113.6(6) . .
F18B C38C C35C 113.9(7) . .
F16C C38C C35C 115.5(11) . .
F17C C38C C35C 113.6(10) . .
F17A C38C C35C 113.0(8) . .
F18A C38C C35C 113.4(8) . .
F16A C38C C35C 113.7(9) . .
F17B C38C C35C 107.4(5) . .
F18C C38C C35C 110.0(8) . .
C46C C41C C42C 115.8(2) . .
C46C C41C B1C 120.76(19) . .
C42C C41C B1C 122.74(19) . .
C43C C42C C41C 122.0(2) . .
C43C C42C H42C 119.0 . .
C41C C42C H42C 119.0 . .
C44C C43C C42C 121.0(2) . .
C44C C43C C47C 118.3(2) . .
C42C C43C C47C 120.7(2) . .
C45C C44C C43C 118.0(2) . .
C45C C44C H44C 121.0 . .
C43C C44C H44C 121.0 . .
C44C C45C C46C 120.9(2) . .
C44C C45C C48C 119.6(2) . .
C46C C45C C48C 119.4(2) . .
C45C C46C C41C 122.3(2) . .
C45C C46C H46C 118.9 . .
C41C C46C H46C 118.9 . .
F19C C47C F21C 108.2(2) . .
F19C C47C F20C 104.8(2) . .
F21C C47C F20C 104.7(2) . .
F19C C47C C43C 113.7(2) . .
F21C C47C C43C 112.7(2) . .
F20C C47C C43C 112.0(2) . .
F23C C48C F22C 108.1(2) . .
F23C C48C F24C 105.0(2) . .
F22C C48C F24C 104.9(2) . .
F23C C48C C45C 112.1(2) . .
F22C C48C C45C 113.3(2) . .
F24C C48C C45C 112.9(2) . .
C1D C1D Cl2D 80.9(9) 2_665 .
C1D C1D Cl1D 74.6(9) 2_665 2_665
Cl2D C1D Cl1D 153.8(6) . 2_665
C1D C1D Cl1D 55.1(7) 2_665 .
Cl2D C1D Cl1D 27.2(3) . .
Cl1D C1D Cl1D 129.8(5) 2_665 .
C1D C1D Cl2D 51.3(8) 2_665 2_665
Cl2D C1D Cl2D 132.2(4) . 2_665
Cl1D C1D Cl2D 24.8(2) 2_665 2_665
Cl1D C1D Cl2D 105.9(4) . 2_665
C1D C1D H1D 138(3) 2_665 .
Cl2D C1D H1D 103(3) . .
Cl1D C1D H1D 102(3) 2_665 .
Cl1D C1D H1D 115(3) . .
Cl2D C1D H1D 113(3) 2_665 .
C1D C1D H2D 110(3) 2_665 .
Cl2D C1D H2D 113(4) . .
Cl1D C1D H2D 68(4) 2_665 .
Cl1D C1D H2D 126(3) . .
Cl2D C1D H2D 87(4) 2_665 .
H1D C1D H2D 106.7(3) . .
Cl2D Cl1D C1D 104.3(7) . 2_665
Cl2D Cl1D C1D 56.6(6) . .
C1D Cl1D C1D 50.2(5) 2_665 .
Cl1D Cl2D C1D 96.2(7) . .
Cl1D Cl2D C1D 50.9(6) . 2_665
C1D Cl2D C1D 47.8(4) . 2_665

loop_
_geom_bond_atom_site_label_1
_geom_bond_atom_site_label_2
_geom_bond_distance
_geom_bond_site_symmetry_2
Ir1 N3' 2.0753(18) .
Ir1 N2 2.1153(18) .
Ir1 C5B 2.141(2) .
Ir1 C3B 2.157(2) .
Ir1 C4B 2.162(2) .
Ir1 C1B 2.165(2) .
Ir1 C2B 2.166(2) .
Ir1 Cl1A 2.3981(6) .
N1 C5 1.346(3) .
N1 N2 1.362(3) .
N1 C1A 1.459(3) .
N2 C3 1.336(3) .
C3 C4 1.390(4) .
C3 H3 0.9500 .
C4 C5 1.366(4) .
C4 H4 0.9500 .
C5 H5 0.9500 .
C1A C4' 1.497(3) .
C1A H1A1 0.9900 .
C1A H2A1 0.9900 .
N1' N2' 1.332(3) .
N1' C5' 1.349(3) .
N1' C6' 1.477(3) .
N2' N3' 1.315(2) .
N3' C4' 1.363(3) .
C4' C5' 1.363(3) .
C5' H6A 0.9500 .
C6' C7' 1.509(3) .
C6' H16' 0.9900 .
C6' H26' 0.9900 .
C7' C8' 1.382(3) .
C7' C12' 1.392(3) .
C8' C9' 1.383(4) .
C8' H8' 0.9500 .
C9' C10' 1.375(4) .
C9' H9' 0.9500 .
C10' C11' 1.380(4) .
C10' H10' 0.9500 .
C11' C12' 1.381(4) .
C11' H11' 0.9500 .
C12' H12' 0.9500 .
C1B C2B 1.414(4) .
C1B C5B 1.448(3) .
C1B C6B 1.506(3) .
C2B C3B 1.451(3) .
C2B C7B 1.498(3) .
C3B C4B 1.443(3) .
C3B C8B 1.492(3) .
C4B C5B 1.423(3) .
C4B C9B 1.494(3) .
C5B C10B 1.500(3) .
C6B H6B1 0.9800 .
C6B H6B2 0.9800 .
C6B H6B3 0.9800 .
C7B H7B1 0.9800 .
C7B H7B2 0.9800 .
C7B H7B3 0.9800 .
C8B H8B1 0.9800 .
C8B H8B2 0.9800 .
C8B H8B3 0.9800 .
C9B H9B1 0.9800 .
C9B H9B2 0.9800 .
C9B H9B3 0.9800 .
C10B H10B 0.9800 .
C10B H10C 0.9800 .
C10B H10D 0.9800 .
B1C C41C 1.636(3) .
B1C C11C 1.638(3) .
B1C C21C 1.642(3) .
B1C C31C 1.642(3) .
C11C C12C 1.400(3) .
C11C C16C 1.402(3) .
C12C C13C 1.395(3) .
C12C H12C 0.9500 .
C13C C14C 1.387(3) .
C13C C17C 1.493(3) .
C14C C15C 1.387(3) .
C14C H14C 0.9500 .
C15C C16C 1.387(3) .
C15C C18C 1.499(3) .
C16C H16C 0.9500 .
C17C F1C 1.327(3) .
C17C F3C 1.328(3) .
C17C F2C 1.338(3) .
C18C F6C 1.316(3) .
C18C F4C 1.324(3) .
C18C F5C 1.342(3) .
C21C C26C 1.396(3) .
C21C C22C 1.400(3) .
C22C C23C 1.394(3) .
C22C H22C 0.9500 .
C23C C24C 1.385(3) .
C23C C27C 1.498(3) .
C24C C25C 1.386(3) .
C24C H24C 0.9500 .
C25C C26C 1.391(3) .
C25C C28C 1.494(3) .
C26C H26C 0.9500 .
C27C F9C 1.330(3) .
C27C F8C 1.335(3) .
C27C F7C 1.342(3) .
C28C F10C 1.335(3) .
C28C F11C 1.341(3) .
C28C F12C 1.344(3) .
C31C C36C 1.398(3) .
C31C C32C 1.401(3) .
C32C C33C 1.386(3) .
C32C H32C 0.9500 .
C33C C34C 1.380(3) .
C33C C37C 1.492(3) .
C34C C35C 1.391(3) .
C34C H34C 0.9500 .
C35C C36C 1.391(3) .
C35C C38C 1.497(3) .
C36C H36C 0.9500 .
C37C F14C 1.325(3) .
C37C F15C 1.329(3) .
C37C F13C 1.332(3) .
C38C F16B 1.283(9) .
C38C F18B 1.290(10) .
C38C F16C 1.293(15) .
C38C F17C 1.308(15) .
C38C F17A 1.319(11) .
C38C F18A 1.336(10) .
C38C F16A 1.337(12) .
C38C F17B 1.375(8) .
C38C F18C 1.402(14) .
C41C C46C 1.399(3) .
C41C C42C 1.402(3) .
C42C C43C 1.390(3) .
C42C H42C 0.9500 .
C43C C44C 1.387(3) .
C43C C47C 1.495(3) .
C44C C45C 1.385(3) .
C44C H44C 0.9500 .
C45C C46C 1.390(3) .
C45C C48C 1.495(3) .
C46C H46C 0.9500 .
C47C F19C 1.322(3) .
C47C F21C 1.328(3) .
C47C F20C 1.338(3) .
C48C F23C 1.322(3) .
C48C F22C 1.327(3) .
C48C F24C 1.339(3) .
C1D C1D 1.385(13) 2_665
C1D Cl2D 1.459(12) .
C1D Cl1D 1.478(12) 2_665
C1D Cl1D 1.738(11) .
C1D Cl2D 1.846(12) 2_665
C1D H1D 1.089(2) .
C1D H2D 1.089(2) .
Cl1D Cl2D 0.798(5) .
Cl1D C1D 1.478(12) 2_665
Cl2D C1D 1.846(12) 2_665

loop_
_geom_torsion_atom_site_label_1
_geom_torsion_atom_site_label_2
_geom_torsion_atom_site_label_3
_geom_torsion_atom_site_label_4
_geom_torsion
_geom_torsion_site_symmetry_1
_geom_torsion_site_symmetry_4
C5 N1 N2 C3 0.5(3) . .
C1A N1 N2 C3 177.7(2) . .
C5 N1 N2 Ir1 176.62(16) . .
C1A N1 N2 Ir1 -6.2(3) . .
N3' Ir1 N2 C3 145.2(2) . .
C5B Ir1 N2 C3 -43.8(4) . .
C3B Ir1 N2 C3 -105.6(2) . .
C4B Ir1 N2 C3 -124.6(2) . .
C1B Ir1 N2 C3 -35.1(2) . .
C2B Ir1 N2 C3 -66.4(2) . .
Cl1A Ir1 N2 C3 57.5(2) . .
N3' Ir1 N2 N1 -29.96(17) . .
C5B Ir1 N2 N1 141.0(2) . .
C3B Ir1 N2 N1 79.19(18) . .
C4B Ir1 N2 N1 60.2(2) . .
C1B Ir1 N2 N1 149.74(16) . .
C2B Ir1 N2 N1 118.37(18) . .
Cl1A Ir1 N2 N1 -117.70(17) . .
N1 N2 C3 C4 -0.8(3) . .
Ir1 N2 C3 C4 -176.78(17) . .
N2 C3 C4 C5 0.9(3) . .
N2 N1 C5 C4 0.0(3) . .
C1A N1 C5 C4 -176.9(2) . .
C3 C4 C5 N1 -0.5(3) . .
C5 N1 C1A C4' -129.2(2) . .
N2 N1 C1A C4' 54.1(3) . .
C5' N1' N2' N3' -0.1(2) . .
C6' N1' N2' N3' 174.34(18) . .
N1' N2' N3' C4' -0.3(2) . .
N1' N2' N3' Ir1 -179.91(13) . .
N2 Ir1 N3' N2' -149.24(17) . .
C5B Ir1 N3' N2' 33.96(19) . .
C3B Ir1 N3' N2' 105.70(17) . .
C4B Ir1 N3' N2' 68.58(17) . .
C1B Ir1 N3' N2' 31.3(3) . .
C2B Ir1 N3' N2' 116.49(19) . .
Cl1A Ir1 N3' N2' -63.01(16) . .
N2 Ir1 N3' C4' 31.23(18) . .
C5B Ir1 N3' C4' -145.57(18) . .
C3B Ir1 N3' C4' -73.83(19) . .
C4B Ir1 N3' C4' -110.95(19) . .
C1B Ir1 N3' C4' -148.2(2) . .
C2B Ir1 N3' C4' -63.0(2) . .
Cl1A Ir1 N3' C4' 117.46(18) . .
N2' N3' C4' C5' 0.6(3) . .
Ir1 N3' C4' C5' -179.85(15) . .
N2' N3' C4' C1A -176.63(19) . .
Ir1 N3' C4' C1A 3.0(3) . .
N1 C1A C4' N3' -52.7(3) . .
N1 C1A C4' C5' 131.0(3) . .
N2' N1' C5' C4' 0.4(3) . .
C6' N1' C5' C4' -173.3(2) . .
N3' C4' C5' N1' -0.6(3) . .
C1A C4' C5' N1' 176.1(2) . .
N2' N1' C6' C7' -87.8(2) . .
C5' N1' C6' C7' 85.6(3) . .
N1' C6' C7' C8' 99.6(2) . .
N1' C6' C7' C12' -79.3(3) . .
C12' C7' C8' C9' -1.1(4) . .
C6' C7' C8' C9' 179.9(2) . .
C7' C8' C9' C10' -0.1(4) . .
C8' C9' C10' C11' 1.3(4) . .
C9' C10' C11' C12' -1.3(4) . .
C10' C11' C12' C7' 0.1(4) . .
C8' C7' C12' C11' 1.2(4) . .
C6' C7' C12' C11' -179.9(2) . .
N3' Ir1 C1B C2B 122.62(19) . .
N2 Ir1 C1B C2B -56.70(16) . .
C5B Ir1 C1B C2B 118.87(19) . .
C3B Ir1 C1B C2B 37.53(14) . .
C4B Ir1 C1B C2B 80.83(15) . .
Cl1A Ir1 C1B C2B -144.64(13) . .
N3' Ir1 C1B C5B 3.7(3) . .
N2 Ir1 C1B C5B -175.57(12) . .
C3B Ir1 C1B C5B -81.35(14) . .
C4B Ir1 C1B C5B -38.05(13) . .
C2B Ir1 C1B C5B -118.87(19) . .
Cl1A Ir1 C1B C5B 96.49(13) . .
N3' Ir1 C1B C6B -115.6(3) . .
N2 Ir1 C1B C6B 65.1(3) . .
C5B Ir1 C1B C6B -119.3(3) . .
C3B Ir1 C1B C6B 159.3(3) . .
C4B Ir1 C1B C6B -157.4(3) . .
C2B Ir1 C1B C6B 121.8(3) . .
Cl1A Ir1 C1B C6B -22.8(2) . .
C5B C1B C2B C3B -0.5(2) . .
C6B C1B C2B C3B 178.1(2) . .
Ir1 C1B C2B C3B -60.16(15) . .
C5B C1B C2B C7B 179.6(2) . .
C6B C1B C2B C7B -1.8(4) . .
Ir1 C1B C2B C7B 119.9(2) . .
C5B C1B C2B Ir1 59.69(15) . .
C6B C1B C2B Ir1 -121.7(2) . .
N3' Ir1 C2B C1B -135.19(16) . .
N2 Ir1 C2B C1B 134.51(13) . .
C5B Ir1 C2B C1B -37.67(13) . .
C3B Ir1 C2B C1B -119.05(19) . .
C4B Ir1 C2B C1B -80.46(14) . .
Cl1A Ir1 C2B C1B 44.20(15) . .
N3' Ir1 C2B C3B -16.1(2) . .
N2 Ir1 C2B C3B -106.44(13) . .
C5B Ir1 C2B C3B 81.38(14) . .
C4B Ir1 C2B C3B 38.59(13) . .
C1B Ir1 C2B C3B 119.05(19) . .
Cl1A Ir1 C2B C3B 163.25(11) . .
N3' Ir1 C2B C7B 103.6(3) . .
N2 Ir1 C2B C7B 13.3(2) . .
C5B Ir1 C2B C7B -158.9(3) . .
C3B Ir1 C2B C7B 119.7(3) . .
C4B Ir1 C2B C7B 158.3(3) . .
C1B Ir1 C2B C7B -121.3(3) . .
Cl1A Ir1 C2B C7B -77.1(2) . .
C1B C2B C3B C4B -1.2(2) . .
C7B C2B C3B C4B 178.7(2) . .
Ir1 C2B C3B C4B -61.94(15) . .
C1B C2B C3B C8B -173.8(2) . .
C7B C2B C3B C8B 6.1(4) . .
Ir1 C2B C3B C8B 125.5(2) . .
C1B C2B C3B Ir1 60.71(16) . .
C7B C2B C3B Ir1 -119.4(2) . .
N3' Ir1 C3B C4B -72.55(14) . .
N2 Ir1 C3B C4B -161.62(12) . .
C5B Ir1 C3B C4B 36.47(13) . .
C1B Ir1 C3B C4B 79.86(14) . .
C2B Ir1 C3B C4B 116.34(19) . .
Cl1A Ir1 C3B C4B 73.7(2) . .
N3' Ir1 C3B C2B 171.11(13) . .
N2 Ir1 C3B C2B 82.03(14) . .
C5B Ir1 C3B C2B -79.87(14) . .
C4B Ir1 C3B C2B -116.34(19) . .
C1B Ir1 C3B C2B -36.48(13) . .
Cl1A Ir1 C3B C2B -42.6(3) . .
N3' Ir1 C3B C8B 49.0(3) . .
N2 Ir1 C3B C8B -40.1(3) . .
C5B Ir1 C3B C8B 158.0(3) . .
C4B Ir1 C3B C8B 121.5(3) . .
C1B Ir1 C3B C8B -158.6(3) . .
C2B Ir1 C3B C8B -122.1(3) . .
Cl1A Ir1 C3B C8B -164.75(18) . .
C2B C3B C4B C5B 2.5(2) . .
C8B C3B C4B C5B 175.1(2) . .
Ir1 C3B C4B C5B -59.48(15) . .
C2B C3B C4B C9B -178.4(2) . .
C8B C3B C4B C9B -5.8(4) . .
Ir1 C3B C4B C9B 119.6(2) . .
C2B C3B C4B Ir1 61.98(15) . .
C8B C3B C4B Ir1 -125.4(2) . .
N3' Ir1 C4B C5B -124.31(13) . .
N2 Ir1 C4B C5B 149.46(14) . .
C3B Ir1 C4B C5B 119.76(19) . .
C1B Ir1 C4B C5B 38.71(14) . .
C2B Ir1 C4B C5B 81.01(15) . .
Cl1A Ir1 C4B C5B -33.32(16) . .
N3' Ir1 C4B C3B 115.93(13) . .
N2 Ir1 C4B C3B 29.70(19) . .
C5B Ir1 C4B C3B -119.76(19) . .
C1B Ir1 C4B C3B -81.05(14) . .
C2B Ir1 C4B C3B -38.75(14) . .
Cl1A Ir1 C4B C3B -153.09(11) . .
N3' Ir1 C4B C9B -3.7(2) . .
N2 Ir1 C4B C9B -89.9(2) . .
C5B Ir1 C4B C9B 120.6(3) . .
C3B Ir1 C4B C9B -119.6(3) . .
C1B Ir1 C4B C9B 159.3(3) . .
C2B Ir1 C4B C9B -158.3(3) . .
Cl1A Ir1 C4B C9B 87.3(2) . .
C3B C4B C5B C1B -2.8(2) . .
C9B C4B C5B C1B 178.1(2) . .
Ir1 C4B C5B C1B -62.52(15) . .
C3B C4B C5B C10B -177.9(2) . .
C9B C4B C5B C10B 3.0(4) . .
Ir1 C4B C5B C10B 122.4(2) . .
C3B C4B C5B Ir1 59.71(15) . .
C9B C4B C5B Ir1 -119.4(2) . .
C2B C1B C5B C4B 2.0(2) . .
C6B C1B C5B C4B -176.6(2) . .
Ir1 C1B C5B C4B 62.65(15) . .
C2B C1B C5B C10B 177.1(2) . .
C6B C1B C5B C10B -1.5(4) . .
Ir1 C1B C5B C10B -122.3(2) . .
C2B C1B C5B Ir1 -60.63(15) . .
C6B C1B C5B Ir1 120.7(2) . .
N3' Ir1 C5B C4B 65.06(15) . .
N2 Ir1 C5B C4B -105.0(3) . .
C3B Ir1 C5B C4B -36.88(13) . .
C1B Ir1 C5B C4B -116.74(19) . .
C2B Ir1 C5B C4B -80.19(14) . .
Cl1A Ir1 C5B C4B 155.54(12) . .
N3' Ir1 C5B C1B -178.20(12) . .
N2 Ir1 C5B C1B 11.7(3) . .
C3B Ir1 C5B C1B 79.86(14) . .
C4B Ir1 C5B C1B 116.74(19) . .
C2B Ir1 C5B C1B 36.56(14) . .
Cl1A Ir1 C5B C1B -87.71(13) . .
N3' Ir1 C5B C10B -56.7(2) . .
N2 Ir1 C5B C10B 133.3(3) . .
C3B Ir1 C5B C10B -158.6(3) . .
C4B Ir1 C5B C10B -121.7(3) . .
C1B Ir1 C5B C10B 121.5(3) . .
C2B Ir1 C5B C10B 158.1(3) . .
Cl1A Ir1 C5B C10B 33.8(2) . .
C41C B1C C11C C12C 33.5(3) . .
C21C B1C C11C C12C 149.89(19) . .
C31C B1C C11C C12C -91.7(2) . .
C41C B1C C11C C16C -154.97(19) . .
C21C B1C C11C C16C -38.6(3) . .
C31C B1C C11C C16C 79.9(2) . .
C16C C11C C12C C13C 0.1(3) . .
B1C C11C C12C C13C 171.9(2) . .
C11C C12C C13C C14C -0.8(3) . .
C11C C12C C13C C17C 176.4(2) . .
C12C C13C C14C C15C 0.5(3) . .
C17C C13C C14C C15C -176.7(2) . .
C13C C14C C15C C16C 0.5(3) . .
C13C C14C C15C C18C 179.4(2) . .
C14C C15C C16C C11C -1.3(3) . .
C18C C15C C16C C11C 179.9(2) . .
C12C C11C C16C C15C 0.9(3) . .
B1C C11C C16C C15C -171.2(2) . .
C14C C13C C17C F1C -141.8(2) . .
C12C C13C C17C F1C 40.9(3) . .
C14C C13C C17C F3C -19.1(4) . .
C12C C13C C17C F3C 163.7(2) . .
C14C C13C C17C F2C 100.5(3) . .
C12C C13C C17C F2C -76.7(3) . .
C14C C15C C18C F6C 138.7(2) . .
C16C C15C C18C F6C -42.4(3) . .
C14C C15C C18C F4C 15.9(3) . .
C16C C15C C18C F4C -165.2(2) . .
C14C C15C C18C F5C -102.1(3) . .
C16C C15C C18C F5C 76.7(3) . .
C41C B1C C21C C26C -88.2(2) . .
C11C B1C C21C C26C 148.92(19) . .
C31C B1C C21C C26C 35.1(3) . .
C41C B1C C21C C22C 87.1(2) . .
C11C B1C C21C C22C -35.8(3) . .
C31C B1C C21C C22C -149.69(19) . .
C26C C21C C22C C23C -1.3(3) . .
B1C C21C C22C C23C -176.84(19) . .
C21C C22C C23C C24C 0.0(3) . .
C21C C22C C23C C27C -179.0(2) . .
C22C C23C C24C C25C 1.1(3) . .
C27C C23C C24C C25C -179.9(2) . .
C23C C24C C25C C26C -0.9(3) . .
C23C C24C C25C C28C -177.7(2) . .
C24C C25C C26C C21C -0.5(3) . .
C28C C25C C26C C21C 176.4(2) . .
C22C C21C C26C C25C 1.5(3) . .
B1C C21C C26C C25C 177.1(2) . .
C24C C23C C27C F9C 3.5(3) . .
C22C C23C C27C F9C -177.5(2) . .
C24C C23C C27C F8C -118.1(2) . .
C22C C23C C27C F8C 60.9(3) . .
C24C C23C C27C F7C 124.0(2) . .
C22C C23C C27C F7C -56.9(3) . .
C24C C25C C28C F10C -10.0(3) . .
C26C C25C C28C F10C 173.1(2) . .
C24C C25C C28C F11C 111.3(2) . .
C26C C25C C28C F11C -65.6(3) . .
C24C C25C C28C F12C -130.9(2) . .
C26C C25C C28C F12C 52.2(3) . .
C41C B1C C31C C36C -29.4(3) . .
C11C B1C C31C C36C 95.4(2) . .
C21C B1C C31C C36C -145.7(2) . .
C41C B1C C31C C32C 157.89(19) . .
C11C B1C C31C C32C -77.3(2) . .
C21C B1C C31C C32C 41.6(3) . .
C36C C31C C32C C33C 0.4(3) . .
B1C C31C C32C C33C 173.7(2) . .
C31C C32C C33C C34C 1.5(3) . .
C31C C32C C33C C37C -178.6(2) . .
C32C C33C C34C C35C -1.3(3) . .
C37C C33C C34C C35C 178.9(2) . .
C33C C34C C35C C36C -0.8(3) . .
C33C C34C C35C C38C 178.7(2) . .
C34C C35C C36C C31C 2.7(4) . .
C38C C35C C36C C31C -176.8(2) . .
C32C C31C C36C C35C -2.4(3) . .
B1C C31C C36C C35C -175.4(2) . .
C34C C33C C37C F14C 108.0(3) . .
C32C C33C C37C F14C -71.8(3) . .
C34C C33C C37C F15C -13.2(3) . .
C32C C33C C37C F15C 166.9(2) . .
C34C C33C C37C F13C -133.5(2) . .
C32C C33C C37C F13C 46.7(3) . .
C34C C35C C38C F16B 145.3(12) . .
C36C C35C C38C F16B -35.2(13) . .
C34C C35C C38C F18B 14.1(14) . .
C36C C35C C38C F18B -166.5(14) . .
C34C C35C C38C F16C -153.4(11) . .
C36C C35C C38C F16C 26.1(11) . .
C34C C35C C38C F17C -27.1(13) . .
C36C C35C C38C F17C 152.4(12) . .
C34C C35C C38C F17A -59.7(12) . .
C36C C35C C38C F17A 119.7(12) . .
C34C C35C C38C F18A 61.8(10) . .
C36C C35C C38C F18A -118.8(9) . .
C34C C35C C38C F16A -179.2(9) . .
C36C C35C C38C F16A 0.3(10) . .
C34C C35C C38C F17B -100.6(11) . .
C36C C35C C38C F17B 78.9(11) . .
C34C C35C C38C F18C 90.2(10) . .
C36C C35C C38C F18C -90.4(10) . .
C11C B1C C41C C46C 40.7(3) . .
C21C B1C C41C C46C -80.2(2) . .
C31C B1C C41C C46C 159.40(19) . .
C11C B1C C41C C42C -149.4(2) . .
C21C B1C C41C C42C 89.7(2) . .
C31C B1C C41C C42C -30.7(3) . .
C46C C41C C42C C43C -1.5(3) . .
B1C C41C C42C C43C -171.9(2) . .
C41C C42C C43C C44C 1.7(4) . .
C41C C42C C43C C47C -178.4(2) . .
C42C C43C C44C C45C -0.4(3) . .
C47C C43C C44C C45C 179.6(2) . .
C43C C44C C45C C46C -0.9(3) . .
C43C C44C C45C C48C 174.8(2) . .
C44C C45C C46C C41C 1.0(4) . .
C48C C45C C46C C41C -174.7(2) . .
C42C C41C C46C C45C 0.2(3) . .
B1C C41C C46C C45C 170.8(2) . .
C44C C43C C47C F19C 166.4(2) . .
C42C C43C C47C F19C -13.6(4) . .
C44C C43C C47C F21C -69.9(3) . .
C42C C43C C47C F21C 110.1(3) . .
C44C C43C C47C F20C 47.8(3) . .
C42C C43C C47C F20C -132.1(2) . .
C44C C45C C48C F23C -94.6(3) . .
C46C C45C C48C F23C 81.1(3) . .
C44C C45C C48C F22C 28.1(3) . .
C46C C45C C48C F22C -156.1(2) . .
C44C C45C C48C F24C 147.1(2) . .
C46C C45C C48C F24C -37.1(3) . .
C1D C1D Cl1D Cl2D -159.2(10) 2_665 .
Cl1D C1D Cl1D Cl2D -159.2(10) 2_665 .
Cl2D C1D Cl1D Cl2D -166.9(7) 2_665 .
Cl2D C1D Cl1D C1D 159.2(10) . 2_665
Cl1D C1D Cl1D C1D 0.0 2_665 2_665
Cl2D C1D Cl1D C1D -7.7(4) 2_665 2_665
C1D Cl1D Cl2D C1D -16.4(8) 2_665 .
C1D Cl1D Cl2D C1D 16.4(8) . 2_665
C1D C1D Cl2D Cl1D 17.2(9) 2_665 .
Cl1D C1D Cl2D Cl1D 38.2(17) 2_665 .
Cl2D C1D Cl2D Cl1D 17.2(9) 2_665 .
Cl1D C1D Cl2D C1D 21.0(9) 2_665 2_665
Cl1D C1D Cl2D C1D -17.2(9) . 2_665
Cl2D C1D Cl2D C1D 0.0 2_665 2_665
